data_7124604
loop_
_publ_author_name
'Pelties, Stefan'
'Ehlers, Andreas W.'
'Wolf, Robert'

_publ_section_title
;
 Insertion of phenyl isothiocyanate into a P-P bond of a
 nickel-substituted bicyclo[1.1.0]tetraphosphabutane.
;
_journal_issue 39
_journal_name_full 'Chemical communications (Cambridge, England)'
_journal_page_first 6601
_journal_page_last 6604
_journal_paper_doi 10.1039/c6cc01572g
_journal_volume 52
_journal_year 2016
_chemical_formula_moiety 'C52 H58 N4 Ni2 P4, 1.5(C7 H8)'
_chemical_formula_sum 'C62.5 H70 N4 Ni2 P4'
_chemical_formula_weight 1118.52
_chemical_name_common {[CpNi(IMes)]2P4}1.5(tol)
_chemical_name_systematic 1
_chemical_properties_physical 'Air-sensitive, Moisture-sensitive'
_space_group_crystal_system triclinic
_space_group_IT_number 2
_space_group_name_Hall '-P 1'
_space_group_name_H-M_alt 'P -1'
_atom_sites_solution_hydrogens geom
_audit_creation_date 2016-01-07
_audit_creation_method
;
Olex2 1.2
(compiled 2015.09.30 svn.r3233 for OlexSys, GUI svn.r5103)
;
_audit_update_record
;
2016-01-07 deposited with the CCDC.
2016-04-11 downloaded from the CCDC.
;
_cell_angle_alpha 79.4323(17)
_cell_angle_beta 76.229(2)
_cell_angle_gamma 84.6926(19)
_cell_formula_units_Z 2
_cell_length_a 12.4093(4)
_cell_length_b 13.1987(2)
_cell_length_c 18.3557(4)
_cell_measurement_reflns_used 14037
_cell_measurement_temperature 122.9(2)
_cell_measurement_theta_max 66.5330
_cell_measurement_theta_min 4.5510
_cell_volume 2866.71(12)
_computing_cell_refinement
;
CrysAlisPro, Agilent Technologies,
Version 1.171.37.34 (release 22-05-2014 CrysAlis171 .NET)
(compiled May 22 2014,16:03:01)
;
_computing_data_collection
;
CrysAlisPro, Agilent Technologies,
Version 1.171.37.34 (release 22-05-2014 CrysAlis171 .NET)
(compiled May 22 2014,16:03:01)
;
_computing_data_reduction
;
CrysAlisPro, Agilent Technologies,
Version 1.171.37.34 (release 22-05-2014 CrysAlis171 .NET)
(compiled May 22 2014,16:03:01)
;
_computing_molecular_graphics 'Olex2 (Dolomanov et al., 2009)'
_computing_publication_material 'Olex2 (Dolomanov et al., 2009)'
_computing_structure_refinement 'ShelXL (Sheldrick, 2015)'
_computing_structure_solution 'ShelXT (Sheldrick, 2015)'
_diffrn_ambient_environment N~2~
_diffrn_ambient_temperature 123(1)
_diffrn_detector 'CCD plate'
_diffrn_detector_area_resol_mean 5.2548
_diffrn_detector_type AtlasS2
_diffrn_measured_fraction_theta_full 0.992
_diffrn_measured_fraction_theta_max 0.990
_diffrn_measurement_details
;
#__ type_ start__ end____ width___ exp.time_
  1 omega   16.00  109.00   1.0000    3.0000
omega____ theta____ kappa____ phi______ frames
    -       41.5337   57.0000  -90.0000 93

#__ type_ start__ end____ width___ exp.time_
  2 omega   77.00  110.00   1.0000   10.0000
omega____ theta____ kappa____ phi______ frames
    -       93.5000  -15.0000  -60.0000 33

#__ type_ start__ end____ width___ exp.time_
  3 omega  124.00  150.00   1.0000   10.0000
omega____ theta____ kappa____ phi______ frames
    -       93.5000  -15.0000  -60.0000 26

#__ type_ start__ end____ width___ exp.time_
  4 omega  116.00  142.00   1.0000   10.0000
omega____ theta____ kappa____ phi______ frames
    -       93.5000   30.0000  -90.0000 26

#__ type_ start__ end____ width___ exp.time_
  5 omega  133.00  171.00   1.0000   10.0000
omega____ theta____ kappa____ phi______ frames
    -       93.5000   77.0000  -60.0000 38

#__ type_ start__ end____ width___ exp.time_
  6 omega  117.00  174.00   1.0000   10.0000
omega____ theta____ kappa____ phi______ frames
    -       93.5000   15.0000   30.0000 57

#__ type_ start__ end____ width___ exp.time_
  7 omega   96.00  122.00   1.0000   10.0000
omega____ theta____ kappa____ phi______ frames
    -       93.5000  -91.0000   42.8955 26

#__ type_ start__ end____ width___ exp.time_
  8 omega   84.00  118.00   1.0000   10.0000
omega____ theta____ kappa____ phi______ frames
    -       93.5000  -59.0000   25.6158 34

#__ type_ start__ end____ width___ exp.time_
  9 omega   66.00   95.00   1.0000   10.0000
omega____ theta____ kappa____ phi______ frames
    -       93.5000   30.0000  -90.0000 29

#__ type_ start__ end____ width___ exp.time_
 10 omega   64.00  114.00   1.0000   10.0000
omega____ theta____ kappa____ phi______ frames
    -       93.5000   77.0000  -60.0000 50

#__ type_ start__ end____ width___ exp.time_
 11 omega   32.00   86.00   1.0000   10.0000
omega____ theta____ kappa____ phi______ frames
    -       93.5000   15.0000   30.0000 54

#__ type_ start__ end____ width___ exp.time_
 12 omega   31.00   77.00   1.0000   10.0000
omega____ theta____ kappa____ phi______ frames
    -       93.5000  -45.0000  -60.0000 46

#__ type_ start__ end____ width___ exp.time_
 13 omega   96.00  122.00   1.0000   10.0000
omega____ theta____ kappa____ phi______ frames
    -       93.5000  -93.0000 -105.4465 26

#__ type_ start__ end____ width___ exp.time_
 14 omega   83.00  131.00   1.0000   10.0000
omega____ theta____ kappa____ phi______ frames
    -       93.5000  -88.0000 -156.5212 48

#__ type_ start__ end____ width___ exp.time_
 15 omega   47.00  131.00   1.0000   10.0000
omega____ theta____ kappa____ phi______ frames
    -       93.5000  -93.0000   -5.3422 84

#__ type_ start__ end____ width___ exp.time_
 16 omega   41.00   79.00   1.0000   10.0000
omega____ theta____ kappa____ phi______ frames
    -       93.5000  -93.0000 -105.4465 38

#__ type_ start__ end____ width___ exp.time_
 17 omega   19.00   63.00   1.0000   10.0000
omega____ theta____ kappa____ phi______ frames
    -       93.5000  -59.0000   25.6158 44

#__ type_ start__ end____ width___ exp.time_
 18 omega   42.00   68.00   1.0000   10.0000
omega____ theta____ kappa____ phi______ frames
    -       93.5000  -91.0000   42.8955 26

#__ type_ start__ end____ width___ exp.time_
 19 omega   33.00   81.00   1.0000   10.0000
omega____ theta____ kappa____ phi______ frames
    -       93.5000  -95.0000   30.0000 48

#__ type_ start__ end____ width___ exp.time_
 20 omega   20.00   88.00   1.0000   10.0000
omega____ theta____ kappa____ phi______ frames
    -       93.5000 -125.0000  120.0000 68

#__ type_ start__ end____ width___ exp.time_
 21 omega   20.00   67.00   1.0000   10.0000
omega____ theta____ kappa____ phi______ frames
    -       93.5000  -30.0000   60.0000 47

#__ type_ start__ end____ width___ exp.time_
 22 omega   14.00  107.00   1.0000   10.0000
omega____ theta____ kappa____ phi______ frames
    -       93.5000  -93.0000  165.0458 93

#__ type_ start__ end____ width___ exp.time_
 23 omega   -3.00   71.00   1.0000    3.0000
omega____ theta____ kappa____ phi______ frames
    -       41.5337 -125.0000   60.0000 74

#__ type_ start__ end____ width___ exp.time_
 24 omega   11.00   51.00   1.0000   10.0000
omega____ theta____ kappa____ phi______ frames
    -       93.5000  -15.0000  -60.0000 40

#__ type_ start__ end____ width___ exp.time_
 25 omega   18.00   67.00   1.0000   10.0000
omega____ theta____ kappa____ phi______ frames
    -       93.5000  -30.0000 -150.0000 49

#__ type_ start__ end____ width___ exp.time_
 26 omega   10.00   77.00   1.0000   10.0000
omega____ theta____ kappa____ phi______ frames
    -       93.5000  -88.0000 -156.5212 67

#__ type_ start__ end____ width___ exp.time_
 27 omega  -30.00   71.00   1.0000    3.0000
omega____ theta____ kappa____ phi______ frames
    -       41.5337  -57.0000  120.0000 101
;
_diffrn_measurement_device 'four-circle diffractometer'
_diffrn_measurement_device_type 'Xcalibur, AtlasS2, Gemini ultra'
_diffrn_measurement_method '\w scans'
_diffrn_orient_matrix_UB_11 0.1099759000
_diffrn_orient_matrix_UB_12 0.0210574000
_diffrn_orient_matrix_UB_13 0.0182285000
_diffrn_orient_matrix_UB_21 0.0604605000
_diffrn_orient_matrix_UB_22 -0.0025884000
_diffrn_orient_matrix_UB_23 -0.0833612000
_diffrn_orient_matrix_UB_31 -0.0251129000
_diffrn_orient_matrix_UB_32 0.1169819000
_diffrn_orient_matrix_UB_33 -0.0199890000
_diffrn_radiation_monochromator mirror
_diffrn_radiation_probe x-ray
_diffrn_radiation_type CuK\a
_diffrn_radiation_wavelength 1.54184
_diffrn_reflns_av_R_equivalents 0.0256
_diffrn_reflns_av_unetI/netI 0.0285
_diffrn_reflns_Laue_measured_fraction_full 0.992
_diffrn_reflns_Laue_measured_fraction_max 0.990
_diffrn_reflns_limit_h_max 14
_diffrn_reflns_limit_h_min -14
_diffrn_reflns_limit_k_max 15
_diffrn_reflns_limit_k_min -14
_diffrn_reflns_limit_l_max 19
_diffrn_reflns_limit_l_min -21
_diffrn_reflns_number 25046
_diffrn_reflns_point_group_measured_fraction_full 0.992
_diffrn_reflns_point_group_measured_fraction_max 0.990
_diffrn_reflns_theta_full 66.500
_diffrn_reflns_theta_max 66.727
_diffrn_reflns_theta_min 4.565
_diffrn_source 'sealed X-ray tube'
_diffrn_source_type 'Enhance Ultra (Cu) X-ray Source'
_exptl_absorpt_coefficient_mu 2.190
_exptl_absorpt_correction_T_max 0.807
_exptl_absorpt_correction_T_min 0.674
_exptl_absorpt_correction_type analytical
_exptl_absorpt_process_details
;
CrysAlisPro, Agilent Technologies,
Version 1.171.37.34 (release 22-05-2014 CrysAlis171 .NET)
(compiled May 22 2014,16:03:01)
Analytical numeric absorption correction using a multifaceted crystal
			model based on expressions derived by R.C. Clark & J.S. Reid.
(Clark, R. C. & Reid, J. S. (1995). Acta Cryst. A51, 887-897)
Empirical absorption correction using spherical harmonics,
 implemented in SCALE3 ABSPACK scaling algorithm.
;
_exptl_crystal_colour 'dark red'
_exptl_crystal_colour_modifier dark
_exptl_crystal_colour_primary red
_exptl_crystal_density_diffrn 1.296
_exptl_crystal_description block
_exptl_crystal_F_000 1178
_exptl_crystal_size_max 0.3321
_exptl_crystal_size_mid 0.182
_exptl_crystal_size_min 0.1681
_refine_diff_density_max 1.137
_refine_diff_density_min -0.614
_refine_diff_density_rms 0.061
_refine_ls_extinction_method none
_refine_ls_goodness_of_fit_ref 1.030
_refine_ls_hydrogen_treatment constr
_refine_ls_matrix_type full
_refine_ls_number_parameters 652
_refine_ls_number_reflns 10078
_refine_ls_number_restraints 0
_refine_ls_restrained_S_all 1.030
_refine_ls_R_factor_all 0.0426
_refine_ls_R_factor_gt 0.0379
_refine_ls_shift/su_max 0.002
_refine_ls_shift/su_mean 0.000
_refine_ls_structure_factor_coef Fsqd
_refine_ls_weighting_details 'w=1/[\s^2^(Fo^2^)+(0.0498P)^2^+2.5553P] where P=(Fo^2^+2Fc^2^)/3'
_refine_ls_weighting_scheme calc
_refine_ls_wR_factor_gt 0.0966
_refine_ls_wR_factor_ref 0.1006
_reflns_Friedel_coverage 0.000
_reflns_number_gt 9059
_reflns_number_total 10078
_reflns_threshold_expression 'I > 2\s(I)'
_cod_data_source_file c6cc01572g2.cif
_cod_data_source_block ap
_cod_original_formula_sum 'C62.50 H70 N4 Ni2 P4'
_cod_database_code 7124604
_chemical_oxdiff_formula 'C125 H140 N8 Ni4 P8'
_shelx_space_group_comment
;
The symmetry employed for this shelxl refinement is uniquely defined
by the following loop, which should always be used as a source of
symmetry information in preference to the above space-group names.
They are only intended as comments.
;
_reflns_odcompleteness_completeness 98.38
_reflns_odcompleteness_iscentric 1
_reflns_odcompleteness_theta 66.97
_olex2_refinement_description
;
1. Fixed Uiso
 At 1.2 times of:
  All C(H) groups
 At 1.5 times of:
  All C(H,H,H) groups
2. Others
 Fixed Sof: C1B(0.5) H1BA(0.5) H1BB(0.5) H1BC(0.5) C1H(0.5) H1H(0.5) C1C(0.5)
 C1D(0.5) H1D(0.5) C1E(0.5) H1E(0.5) C1F(0.5) H1F(0.5) C1G(0.5) H1G(0.5)
3.a Aromatic/amide H refined with riding coordinates:
 C32(H32), C30(H30), C31(H31), C20(H20), C33(H33), C34(H34), C2(H2), C13(H13),
 C39(H39), C22(H22), C11(H11), C3(H3), C29(H29), C28(H28), C6(H6), C5(H5),
 C48(H48), C46(H46), C7(H7), C4(H4), C37(H37), C8(H8), C1H(H1H), C1D(H1D),
 C1E(H1E), C1F(H1F), C1G(H1G), C1I(H1I), C1J(H1J), C1K(H1K), C1L(H1L), C1M(H1M)
3.b Fitted hexagon refined as free rotating group:
 C1H(C1C,C1D,C1E,C1F,C1G)
3.c Idealised Me refined as rotating group:
 C26(H26A,H26B,H26C), C43(H43A,H43B,H43C), C52(H52A,H52B,H52C), C17(H17A,H17B,
 H17C), C24(H24A,H24B,H24C), C50(H50A,H50B,H50C), C15(H15A,H15B,H15C), C25(H25A,
 H25B,H25C), C41(H41A,H41B,H41C), C42(H42A,H42B,H42C), C16(H16A,H16B,H16C),
 C51(H51A,H51B,H51C), C1B(H1BA,H1BB,H1BC), C1N(H1NA,H1NB,H1NC)
;
_shelx_shelxl_version_number 2014/7
_olex2_submission_special_instructions 'No special instructions were received'

loop_
_space_group_symop_operation_xyz
'x, y, z'
'-x, -y, -z'

loop_
_atom_site_label
_atom_site_type_symbol
_atom_site_fract_x
_atom_site_fract_y
_atom_site_fract_z
_atom_site_U_iso_or_equiv
_atom_site_adp_type
_atom_site_occupancy
_atom_site_site_symmetry_order
_atom_site_calc_flag
_atom_site_refinement_flags_posn
_atom_site_refinement_flags_occupancy
_atom_site_disorder_assembly
_atom_site_disorder_group
Ni1 Ni 0.21646(3) 0.18090(2) 0.72250(2) 0.01734(9) Uani 1 1 d . . . .
Ni2 Ni 0.51682(3) 0.55348(2) 0.77652(2) 0.01631(9) Uani 1 1 d . . . .
P2 P 0.48043(4) 0.38850(4) 0.79224(3) 0.02061(12) Uani 1 1 d . . . .
P1 P 0.35784(4) 0.22785(4) 0.76140(3) 0.02038(12) Uani 1 1 d . . . .
P3 P 0.29885(4) 0.37523(4) 0.80379(3) 0.02262(12) Uani 1 1 d . . . .
P4 P 0.41186(5) 0.37937(4) 0.69333(3) 0.02186(12) Uani 1 1 d . . . .
N2 N 0.30319(14) -0.02734(13) 0.77843(10) 0.0187(3) Uani 1 1 d . . . .
N3 N 0.74258(14) 0.53921(13) 0.79975(10) 0.0200(4) Uani 1 1 d . . . .
N1 N 0.13474(14) 0.00360(13) 0.83616(10) 0.0194(4) Uani 1 1 d . . . .
N4 N 0.73685(14) 0.46253(13) 0.70750(10) 0.0203(4) Uani 1 1 d . . . .
C35 C 0.71649(17) 0.60925(16) 0.85367(12) 0.0204(4) Uani 1 1 d . . . .
C40 C 0.74037(17) 0.71241(16) 0.82677(12) 0.0207(4) Uani 1 1 d . . . .
C32 C 0.45423(18) 0.67533(15) 0.84383(12) 0.0205(4) Uani 1 1 d . . . .
H32 H 0.4742 0.6839 0.8880 0.025 Uiso 1 1 calc R . . .
C18 C 0.41303(17) -0.02124(15) 0.72997(12) 0.0188(4) Uani 1 1 d . . . .
C1 C 0.22064(16) 0.04916(15) 0.78208(11) 0.0167(4) Uani 1 1 d . . . .
C23 C 0.42768(18) -0.03593(15) 0.65452(12) 0.0215(4) Uani 1 1 d . . . .
C27 C 0.67087(17) 0.51747(15) 0.75901(11) 0.0180(4) Uani 1 1 d . . . .
C19 C 0.50234(18) -0.01051(15) 0.76134(12) 0.0206(4) Uani 1 1 d . . . .
C30 C 0.36348(18) 0.62728(16) 0.76069(13) 0.0237(4) Uani 1 1 d . . . .
H30 H 0.3145 0.5958 0.7417 0.028 Uiso 1 1 calc R . . .
C31 C 0.36841(18) 0.61569(16) 0.83943(12) 0.0222(4) Uani 1 1 d . . . .
H31 H 0.3229 0.5758 0.8802 0.027 Uiso 1 1 calc R . . .
C9 C 0.02602(17) 0.04984(15) 0.86117(11) 0.0195(4) Uani 1 1 d . . . .
C10 C 0.01038(18) 0.12069(17) 0.91101(12) 0.0234(4) Uani 1 1 d . . . .
C20 C 0.60831(18) -0.00971(16) 0.71380(13) 0.0233(4) Uani 1 1 d . . . .
H20 H 0.6688 -0.0011 0.7334 0.028 Uiso 1 1 calc R . . .
C33 C 0.50475(18) 0.72003(15) 0.76819(12) 0.0207(4) Uani 1 1 d . . . .
H33 H 0.5668 0.7598 0.7542 0.025 Uiso 1 1 calc R . . .
C38 C 0.66117(18) 0.74822(18) 0.95492(13) 0.0250(5) Uani 1 1 d . . . .
C34 C 0.44542(19) 0.69431(16) 0.71755(12) 0.0225(4) Uani 1 1 d . . . .
H34 H 0.4584 0.7176 0.6654 0.027 Uiso 1 1 calc R . . .
C44 C 0.70364(17) 0.42653(16) 0.64704(12) 0.0206(4) Uani 1 1 d . . . .
C14 C -0.06181(18) 0.02014(16) 0.83577(12) 0.0212(4) Uani 1 1 d . . . .
C2 C 0.16355(19) -0.09811(17) 0.86349(13) 0.0289(5) Uani 1 1 d . . . .
H2 H 0.1184 -0.1440 0.9000 0.035 Uiso 1 1 calc R . . .
C13 C -0.16720(18) 0.06358(17) 0.86176(13) 0.0250(5) Uani 1 1 d . . . .
H13 H -0.2268 0.0438 0.8459 0.030 Uiso 1 1 calc R . . .
C49 C 0.68277(18) 0.49994(17) 0.58570(12) 0.0233(4) Uani 1 1 d . . . .
C39 C 0.71087(18) 0.78075(17) 0.87872(12) 0.0228(4) Uani 1 1 d . . . .
H39 H 0.7248 0.8502 0.8620 0.027 Uiso 1 1 calc R . . .
C22 C 0.53555(19) -0.03500(17) 0.60960(12) 0.0260(5) Uani 1 1 d . . . .
H22 H 0.5470 -0.0438 0.5591 0.031 Uiso 1 1 calc R . . .
C45 C 0.69663(17) 0.32126(16) 0.64990(13) 0.0234(4) Uani 1 1 d . . . .
C21 C 0.62653(19) -0.02131(17) 0.63811(13) 0.0263(5) Uani 1 1 d . . . .
C11 C -0.0962(2) 0.16338(18) 0.93361(13) 0.0272(5) Uani 1 1 d . . . .
H11 H -0.1076 0.2125 0.9654 0.033 Uiso 1 1 calc R . . .
C3 C 0.26842(19) -0.11760(17) 0.82752(13) 0.0274(5) Uani 1 1 d . . . .
H3 H 0.3101 -0.1795 0.8341 0.033 Uiso 1 1 calc R . . .
C29 C 0.84555(18) 0.45035(17) 0.71662(14) 0.0268(5) Uani 1 1 d . . . .
H29 H 0.9047 0.4156 0.6882 0.032 Uiso 1 1 calc R . . .
C12 C -0.18656(19) 0.13541(17) 0.91043(13) 0.0274(5) Uani 1 1 d . . . .
C26 C 0.3314(2) -0.05714(18) 0.62439(13) 0.0285(5) Uani 1 1 d . . . .
H26A H 0.2979 -0.1188 0.6539 0.043 Uiso 1 1 calc GR . . .
H26B H 0.3570 -0.0662 0.5722 0.043 Uiso 1 1 calc GR . . .
H26C H 0.2775 -0.0001 0.6277 0.043 Uiso 1 1 calc GR . . .
C28 C 0.84874(18) 0.49825(17) 0.77428(14) 0.0268(5) Uani 1 1 d . . . .
H28 H 0.9106 0.5031 0.7936 0.032 Uiso 1 1 calc R . . .
C43 C 0.79460(19) 0.74848(17) 0.74461(12) 0.0250(5) Uani 1 1 d . . . .
H43A H 0.8720 0.7271 0.7355 0.037 Uiso 1 1 calc GR . . .
H43B H 0.7868 0.8224 0.7333 0.037 Uiso 1 1 calc GR . . .
H43C H 0.7596 0.7189 0.7127 0.037 Uiso 1 1 calc GR . . .
C6 C 0.1886(2) 0.21109(19) 0.60823(14) 0.0333(5) Uani 1 1 d . . . .
H6 H 0.2320 0.1850 0.5664 0.040 Uiso 1 1 calc R . . .
C52 C 0.6997(2) 0.61257(17) 0.58049(13) 0.0296(5) Uani 1 1 d . . . .
H52A H 0.6458 0.6397 0.6200 0.044 Uiso 1 1 calc GR . . .
H52B H 0.6911 0.6492 0.5318 0.044 Uiso 1 1 calc GR . . .
H52C H 0.7731 0.6207 0.5864 0.044 Uiso 1 1 calc GR . . .
C47 C 0.63787(19) 0.36015(18) 0.53009(13) 0.0273(5) Uani 1 1 d . . . .
C17 C -0.0435(2) -0.05676(18) 0.78187(14) 0.0308(5) Uani 1 1 d . . . .
H17A H 0.0314 -0.0545 0.7521 0.046 Uiso 1 1 calc GR . . .
H17B H -0.0943 -0.0398 0.7488 0.046 Uiso 1 1 calc GR . . .
H17C H -0.0561 -0.1248 0.8105 0.046 Uiso 1 1 calc GR . . .
C5 C 0.2043(2) 0.30208(17) 0.63304(13) 0.0283(5) Uani 1 1 d . . . .
H5 H 0.2628 0.3453 0.6118 0.034 Uiso 1 1 calc R . . .
C48 C 0.64920(19) 0.46429(18) 0.52826(12) 0.0264(5) Uani 1 1 d . . . .
H48 H 0.6339 0.5117 0.4874 0.032 Uiso 1 1 calc R . . .
C36 C 0.66923(19) 0.57287(17) 0.92969(13) 0.0258(5) Uani 1 1 d . . . .
C24 C 0.4867(2) -0.00368(18) 0.84435(13) 0.0279(5) Uani 1 1 d . . . .
H24A H 0.4178 0.0337 0.8611 0.042 Uiso 1 1 calc GR . . .
H24B H 0.5470 0.0315 0.8512 0.042 Uiso 1 1 calc GR . . .
H24C H 0.4853 -0.0720 0.8736 0.042 Uiso 1 1 calc GR . . .
C46 C 0.66313(19) 0.28982(17) 0.59074(13) 0.0266(5) Uani 1 1 d . . . .
H46 H 0.6575 0.2198 0.5918 0.032 Uiso 1 1 calc R . . .
C7 C 0.0937(2) 0.16691(19) 0.65944(16) 0.0367(6) Uani 1 1 d . . . .
H7 H 0.0666 0.1038 0.6588 0.044 Uiso 1 1 calc R . . .
C4 C 0.1152(2) 0.31709(18) 0.69637(14) 0.0314(5) Uani 1 1 d . . . .
H4 H 0.1047 0.3724 0.7226 0.038 Uiso 1 1 calc R . . .
C37 C 0.6421(2) 0.64394(18) 0.97952(13) 0.0280(5) Uani 1 1 d . . . .
H37 H 0.6104 0.6211 1.0305 0.034 Uiso 1 1 calc R . . .
C8 C 0.0470(2) 0.23435(19) 0.71168(15) 0.0346(6) Uani 1 1 d . . . .
H8 H -0.0177 0.2250 0.7495 0.042 Uiso 1 1 calc R . . .
C50 C 0.7227(2) 0.24141(17) 0.71456(15) 0.0308(5) Uani 1 1 d . . . .
H50A H 0.7899 0.2024 0.6965 0.046 Uiso 1 1 calc GR . . .
H50B H 0.6627 0.1958 0.7337 0.046 Uiso 1 1 calc GR . . .
H50C H 0.7320 0.2753 0.7545 0.046 Uiso 1 1 calc GR . . .
C15 C 0.1054(2) 0.1482(2) 0.94014(14) 0.0340(5) Uani 1 1 d . . . .
H15A H 0.1396 0.0864 0.9634 0.051 Uiso 1 1 calc GR . . .
H15B H 0.0782 0.1929 0.9770 0.051 Uiso 1 1 calc GR . . .
H15C H 0.1592 0.1827 0.8986 0.051 Uiso 1 1 calc GR . . .
C25 C 0.7427(2) -0.0207(2) 0.58818(15) 0.0394(6) Uani 1 1 d . . . .
H25A H 0.7948 -0.0113 0.6172 0.059 Uiso 1 1 calc GR . . .
H25B H 0.7466 0.0347 0.5459 0.059 Uiso 1 1 calc GR . . .
H25C H 0.7603 -0.0852 0.5698 0.059 Uiso 1 1 calc GR . . .
C41 C 0.6477(2) 0.46031(19) 0.95613(14) 0.0372(6) Uani 1 1 d . . . .
H41A H 0.6071 0.4377 0.9241 0.056 Uiso 1 1 calc GR . . .
H41B H 0.6051 0.4503 1.0077 0.056 Uiso 1 1 calc GR . . .
H41C H 0.7172 0.4210 0.9535 0.056 Uiso 1 1 calc GR . . .
C42 C 0.6281(2) 0.8246(2) 1.00943(14) 0.0317(5) Uani 1 1 d . . . .
H42A H 0.6788 0.8792 0.9945 0.048 Uiso 1 1 calc GR . . .
H42B H 0.6301 0.7902 1.0600 0.048 Uiso 1 1 calc GR . . .
H42C H 0.5542 0.8529 1.0085 0.048 Uiso 1 1 calc GR . . .
C16 C -0.3022(2) 0.1791(2) 0.93873(17) 0.0422(6) Uani 1 1 d . . . .
H16A H -0.3230 0.2300 0.8992 0.063 Uiso 1 1 calc GR . . .
H16B H -0.3042 0.2105 0.9823 0.063 Uiso 1 1 calc GR . . .
H16C H -0.3532 0.1246 0.9527 0.063 Uiso 1 1 calc GR . . .
C51 C 0.6002(2) 0.3237(2) 0.46760(15) 0.0395(6) Uani 1 1 d . . . .
H51A H 0.5742 0.3820 0.4355 0.059 Uiso 1 1 calc GR . . .
H51B H 0.5411 0.2777 0.4895 0.059 Uiso 1 1 calc GR . . .
H51C H 0.6613 0.2882 0.4380 0.059 Uiso 1 1 calc GR . . .
C1B C 0.0021(11) 0.3719(10) 1.0866(8) 0.095(5) Uiso 0.5 1 d . P A -1
H1BA H 0.0778 0.3473 1.0848 0.142 Uiso 0.5 1 calc GR P A -1
H1BB H -0.0398 0.3173 1.0810 0.142 Uiso 0.5 1 calc GR P A -1
H1BC H -0.0293 0.3940 1.1346 0.142 Uiso 0.5 1 calc GR P A -1
C1H C 0.0792(4) 0.4597(3) 0.9570(3) 0.047(2) Uiso 0.5 1 d . P A -1
H1H H 0.1334 0.4061 0.9530 0.056 Uiso 0.5 1 calc R P A -1
C1C C -0.0017(4) 0.4600(4) 1.0240(2) 0.0499(14) Uiso 0.5 1 d G P A -1
C1D C -0.0826(4) 0.5401(4) 1.0299(3) 0.061(3) Uiso 0.5 1 d G P A -1
H1D H -0.1367 0.5403 1.0747 0.073 Uiso 0.5 1 calc R P A -1
C1E C -0.0826(4) 0.6200(4) 0.9689(3) 0.076(2) Uiso 0.5 1 d G P A -1
H1E H -0.1367 0.6736 0.9729 0.091 Uiso 0.5 1 calc R P A -1
C1F C -0.0017(4) 0.6197(4) 0.9019(3) 0.056(3) Uiso 0.5 1 d G P A -1
H1F H -0.0017 0.6731 0.8611 0.067 Uiso 0.5 1 calc R P A -1
C1G C 0.0792(4) 0.5396(4) 0.8960(2) 0.0558(16) Uiso 0.5 1 d G P A -1
H1G H 0.1333 0.5394 0.8512 0.067 Uiso 0.5 1 calc R P A -1
C1A C 1.0572(2) 0.6730(2) 0.54832(15) 0.0400(6) Uani 1 1 d . . . .
C1I C 1.0543(3) 0.7802(3) 0.55519(18) 0.0508(7) Uani 1 1 d . . . .
H1I H 1.0325 0.8311 0.5185 0.061 Uiso 1 1 calc R . . .
C1J C 1.0839(3) 0.8068(3) 0.61638(19) 0.0504(7) Uani 1 1 d . . . .
H1J H 1.0837 0.8760 0.6204 0.060 Uiso 1 1 calc R . . .
C1K C 1.1141(3) 0.7318(3) 0.6721(2) 0.0538(8) Uani 1 1 d . . . .
H1K H 1.1328 0.7507 0.7137 0.065 Uiso 1 1 calc R . . .
C1L C 1.0891(2) 0.6032(2) 0.60451(17) 0.0463(7) Uani 1 1 d . . . .
H1L H 1.0926 0.5337 0.6005 0.056 Uiso 1 1 calc R . . .
C1M C 1.1165(3) 0.6285(3) 0.66621(19) 0.0511(7) Uani 1 1 d . . . .
H1M H 1.1364 0.5775 0.7036 0.061 Uiso 1 1 calc R . . .
C1N C 1.0305(3) 0.6449(4) 0.4804(2) 0.0724(10) Uani 1 1 d . . . .
H1NA H 0.9603 0.6131 0.4948 0.109 Uiso 1 1 calc GR . . .
H1NB H 1.0874 0.5975 0.4590 0.109 Uiso 1 1 calc GR . . .
H1NC H 1.0264 0.7060 0.4434 0.109 Uiso 1 1 calc GR . . .

loop_
_atom_site_aniso_label
_atom_site_aniso_U_11
_atom_site_aniso_U_22
_atom_site_aniso_U_33
_atom_site_aniso_U_23
_atom_site_aniso_U_13
_atom_site_aniso_U_12
Ni1 0.01700(18) 0.01347(17) 0.02174(18) 0.00099(13) -0.00705(14) -0.00258(13)
Ni2 0.01684(18) 0.01278(17) 0.02075(18) -0.00307(13) -0.00676(13) -0.00107(13)
P2 0.0210(3) 0.0143(2) 0.0279(3) -0.0026(2) -0.0081(2) -0.00308(19)
P1 0.0191(3) 0.0142(2) 0.0298(3) -0.0034(2) -0.0092(2) -0.00223(19)
P3 0.0198(3) 0.0211(3) 0.0268(3) -0.0084(2) -0.0004(2) -0.0042(2)
P4 0.0236(3) 0.0202(3) 0.0218(3) -0.0037(2) -0.0026(2) -0.0077(2)
N2 0.0174(9) 0.0164(8) 0.0205(8) 0.0004(7) -0.0036(7) -0.0001(7)
N3 0.0200(9) 0.0169(8) 0.0253(9) -0.0038(7) -0.0088(7) -0.0015(7)
N1 0.0161(8) 0.0171(8) 0.0224(9) 0.0023(7) -0.0033(7) -0.0010(7)
N4 0.0183(9) 0.0177(8) 0.0264(9) -0.0056(7) -0.0063(7) -0.0017(7)
C35 0.0197(10) 0.0205(10) 0.0252(11) -0.0071(8) -0.0109(8) -0.0013(8)
C40 0.0182(10) 0.0217(10) 0.0246(11) -0.0027(8) -0.0090(8) -0.0043(8)
C32 0.0258(11) 0.0156(10) 0.0223(10) -0.0063(8) -0.0098(8) 0.0051(8)
C18 0.0191(10) 0.0128(9) 0.0231(10) -0.0009(8) -0.0041(8) 0.0003(7)
C1 0.0153(10) 0.0170(9) 0.0188(9) -0.0035(8) -0.0056(8) -0.0010(7)
C23 0.0255(11) 0.0154(10) 0.0238(10) -0.0024(8) -0.0069(9) 0.0008(8)
C27 0.0216(10) 0.0125(9) 0.0209(10) -0.0011(8) -0.0069(8) -0.0034(8)
C19 0.0217(11) 0.0129(9) 0.0272(11) -0.0020(8) -0.0077(8) 0.0019(8)
C30 0.0208(11) 0.0177(10) 0.0372(12) -0.0083(9) -0.0148(9) 0.0043(8)
C31 0.0192(10) 0.0170(10) 0.0275(11) -0.0019(8) -0.0024(8) 0.0024(8)
C9 0.0172(10) 0.0180(10) 0.0200(10) 0.0020(8) -0.0018(8) -0.0012(8)
C10 0.0247(11) 0.0267(11) 0.0176(10) -0.0002(8) -0.0037(8) -0.0043(9)
C20 0.0195(11) 0.0169(10) 0.0338(12) -0.0018(9) -0.0085(9) -0.0001(8)
C33 0.0223(11) 0.0125(9) 0.0283(11) -0.0040(8) -0.0077(9) 0.0003(8)
C38 0.0230(11) 0.0302(12) 0.0265(11) -0.0091(9) -0.0108(9) -0.0028(9)
C34 0.0297(12) 0.0160(10) 0.0224(10) -0.0011(8) -0.0108(9) 0.0048(8)
C44 0.0170(10) 0.0221(10) 0.0235(10) -0.0082(8) -0.0031(8) -0.0006(8)
C14 0.0207(10) 0.0174(10) 0.0241(10) 0.0003(8) -0.0038(8) -0.0048(8)
C2 0.0252(12) 0.0214(11) 0.0319(12) 0.0096(9) -0.0015(9) -0.0002(9)
C13 0.0187(11) 0.0230(11) 0.0323(12) 0.0019(9) -0.0067(9) -0.0053(8)
C49 0.0212(11) 0.0242(11) 0.0223(10) -0.0059(8) 0.0012(8) -0.0018(8)
C39 0.0217(11) 0.0211(10) 0.0286(11) -0.0059(9) -0.0084(9) -0.0054(8)
C22 0.0288(12) 0.0255(11) 0.0205(10) -0.0012(9) -0.0026(9) 0.0023(9)
C45 0.0183(10) 0.0215(11) 0.0312(11) -0.0089(9) -0.0046(9) 0.0007(8)
C21 0.0222(11) 0.0207(11) 0.0307(12) 0.0027(9) -0.0012(9) 0.0003(8)
C11 0.0294(12) 0.0270(11) 0.0237(11) -0.0074(9) -0.0010(9) -0.0005(9)
C3 0.0250(12) 0.0186(11) 0.0327(12) 0.0076(9) -0.0047(9) 0.0008(9)
C29 0.0178(11) 0.0250(11) 0.0392(13) -0.0096(10) -0.0076(9) 0.0023(8)
C12 0.0224(11) 0.0256(11) 0.0287(11) 0.0012(9) 0.0001(9) 0.0011(9)
C26 0.0296(12) 0.0293(12) 0.0288(12) -0.0072(9) -0.0097(9) -0.0007(9)
C28 0.0173(11) 0.0261(11) 0.0402(13) -0.0081(10) -0.0116(9) 0.0007(9)
C43 0.0241(11) 0.0242(11) 0.0263(11) -0.0040(9) -0.0034(9) -0.0060(9)
C6 0.0439(15) 0.0337(13) 0.0262(12) 0.0013(10) -0.0204(11) -0.0018(11)
C52 0.0371(13) 0.0237(11) 0.0246(11) -0.0019(9) -0.0007(10) -0.0042(10)
C47 0.0241(11) 0.0346(12) 0.0246(11) -0.0137(9) -0.0017(9) -0.0013(9)
C17 0.0285(12) 0.0271(12) 0.0393(13) -0.0108(10) -0.0069(10) -0.0061(9)
C5 0.0281(12) 0.0248(11) 0.0311(12) 0.0115(9) -0.0149(10) -0.0079(9)
C48 0.0275(12) 0.0315(12) 0.0179(10) -0.0049(9) -0.0004(9) -0.0004(9)
C36 0.0290(12) 0.0265(11) 0.0253(11) -0.0003(9) -0.0137(9) -0.0070(9)
C24 0.0270(12) 0.0302(12) 0.0286(12) -0.0078(9) -0.0110(9) 0.0059(9)
C46 0.0236(11) 0.0226(11) 0.0355(12) -0.0131(9) -0.0044(9) 0.0001(9)
C7 0.0417(14) 0.0261(12) 0.0493(15) 0.0112(11) -0.0331(12) -0.0126(11)
C4 0.0321(13) 0.0215(11) 0.0394(13) 0.0044(10) -0.0159(10) 0.0069(9)
C37 0.0324(12) 0.0340(13) 0.0192(10) -0.0024(9) -0.0089(9) -0.0067(10)
C8 0.0188(11) 0.0355(13) 0.0444(14) 0.0150(11) -0.0139(10) -0.0004(10)
C50 0.0340(13) 0.0193(11) 0.0434(14) -0.0073(10) -0.0170(11) 0.0028(9)
C15 0.0315(13) 0.0478(15) 0.0263(12) -0.0116(11) -0.0072(10) -0.0086(11)
C25 0.0251(13) 0.0459(15) 0.0380(14) 0.0019(12) 0.0031(11) 0.0007(11)
C41 0.0541(16) 0.0279(13) 0.0303(13) 0.0038(10) -0.0143(12) -0.0095(11)
C42 0.0305(13) 0.0401(14) 0.0297(12) -0.0154(10) -0.0100(10) -0.0011(10)
C16 0.0263(13) 0.0409(15) 0.0525(16) -0.0073(12) 0.0007(11) 0.0072(11)
C51 0.0462(16) 0.0454(15) 0.0327(13) -0.0184(11) -0.0115(11) -0.0019(12)
C1A 0.0252(13) 0.0584(17) 0.0359(14) -0.0132(12) -0.0032(10) 0.0010(12)
C1I 0.0421(17) 0.0541(18) 0.0488(17) -0.0057(14) 0.0006(13) 0.0007(14)
C1J 0.0386(16) 0.0509(17) 0.0631(19) -0.0259(15) 0.0005(14) -0.0083(13)
C1K 0.0389(16) 0.062(2) 0.0608(19) -0.0110(16) -0.0087(14) -0.0121(14)
C1L 0.0341(15) 0.0507(17) 0.0502(17) 0.0015(13) -0.0092(13) -0.0031(12)
C1M 0.0411(16) 0.0582(19) 0.0542(18) 0.0026(14) -0.0164(14) -0.0128(14)
C1N 0.061(2) 0.091(3) 0.065(2) -0.014(2) -0.0169(18) 0.009(2)

loop_
_atom_type_symbol
_atom_type_description
_atom_type_scat_dispersion_real
_atom_type_scat_dispersion_imag
_atom_type_scat_source
C C 0.0181 0.0091 'International Tables Vol C Tables 4.2.6.8 and 6.1.1.4'
H H 0.0000 0.0000 'International Tables Vol C Tables 4.2.6.8 and 6.1.1.4'
N N 0.0311 0.0180 'International Tables Vol C Tables 4.2.6.8 and 6.1.1.4'
Ni Ni -3.0029 0.5091 'International Tables Vol C Tables 4.2.6.8 and 6.1.1.4'
P P 0.2955 0.4335 'International Tables Vol C Tables 4.2.6.8 and 6.1.1.4'

loop_
_exptl_crystal_face_index_h
_exptl_crystal_face_index_k
_exptl_crystal_face_index_l
_exptl_crystal_face_perp_dist
_exptl_oxdiff_crystal_face_indexfrac_h
_exptl_oxdiff_crystal_face_indexfrac_k
_exptl_oxdiff_crystal_face_indexfrac_l
_exptl_oxdiff_crystal_face_x
_exptl_oxdiff_crystal_face_y
_exptl_oxdiff_crystal_face_z
4 1 -8 0.0759 4.0000 1.0000 -8.0000 0.3151 0.9061 0.1764
-1 8 -1 0.1098 -1.0000 8.0000 -1.0000 0.0403 0.0022 0.9810
-4 6 5 0.1089 -4.0000 6.0000 5.0000 -0.2224 -0.6742 0.7024
-3 -1 9 0.1065 -3.0000 -1.0000 9.0000 -0.1869 -0.9290 -0.2215
3 7 9 0.1637 3.0000 7.0000 9.0000 0.6414 -0.5870 0.5636
-5 -2 -11 0.1161 -5.0000 -2.0000 -11.0000 -0.7925 0.6198 0.1115
-2 -8 -5 0.1742 -2.0000 -8.0000 -5.0000 -0.4796 0.3166 -0.7857
1 -8 0 0.1727 1.0000 -8.0000 -0.0000 -0.0585 0.0812 -0.9610
-3 7 -4 0.0871 -3.0000 7.0000 -4.0000 -0.2554 0.1339 0.9742
-5 1 -10 0.1049 -5.0000 1.0000 -10.0000 -0.7111 0.5287 0.4424
7 -1 8 0.0631 7.0000 -1.0000 8.0000 0.8946 -0.2411 -0.4527
-7 -3 -9 0.1049 -7.0000 -3.0000 -9.0000 -0.9971 0.3348 0.0047
5 -6 2 0.1277 5.0000 -6.0000 2.0000 0.4600 0.1511 -0.8674
-8 -3 -2 0.0610 -8.0000 -3.0000 -2.0000 -0.9794 -0.3092 -0.1101
-4 7 -2 0.0743 -4.0000 7.0000 -2.0000 -0.3290 -0.0932 0.9593
-6 4 3 0.0755 -6.0000 4.0000 3.0000 -0.5209 -0.6232 0.5586
-3 2 10 0.0937 -3.0000 2.0000 10.0000 -0.1055 -1.0202 0.1094
3 -1 11 0.0743 3.0000 -1.0000 11.0000 0.5094 -0.7330 -0.4122
6 -5 -1 0.1205 6.0000 -5.0000 -1.0000 0.5363 0.4591 -0.7156
7 1 -2 0.0853 7.0000 1.0000 -2.0000 0.7544 0.5874 -0.0188

loop_
_geom_angle_atom_site_label_1
_geom_angle_atom_site_label_2
_geom_angle_atom_site_label_3
_geom_angle
C1 Ni1 P1 91.68(6)
C1 Ni1 C6 124.64(9)
C1 Ni1 C5 163.09(9)
C1 Ni1 C7 102.21(9)
C1 Ni1 C4 145.58(9)
C1 Ni1 C8 112.13(9)
C6 Ni1 P1 127.58(7)
C6 Ni1 C8 63.76(10)
C5 Ni1 P1 100.95(6)
C5 Ni1 C6 38.46(9)
C5 Ni1 C7 64.25(9)
C5 Ni1 C4 39.43(10)
C5 Ni1 C8 64.13(9)
C7 Ni1 P1 164.82(7)
C7 Ni1 C6 38.26(10)
C7 Ni1 C8 37.87(11)
C4 Ni1 P1 107.70(7)
C4 Ni1 C6 64.57(10)
C4 Ni1 C7 63.56(10)
C4 Ni1 C8 37.32(9)
C8 Ni1 P1 140.57(8)
C32 Ni2 P2 133.02(6)
C32 Ni2 C34 63.79(8)
C27 Ni2 P2 90.23(6)
C27 Ni2 C32 117.56(8)
C27 Ni2 C30 160.47(9)
C27 Ni2 C31 152.40(9)
C27 Ni2 C33 104.98(8)
C27 Ni2 C34 123.63(8)
C30 Ni2 P2 101.50(6)
C30 Ni2 C32 64.83(8)
C30 Ni2 C33 64.07(8)
C30 Ni2 C34 37.94(9)
C31 Ni2 P2 101.77(6)
C31 Ni2 C32 38.23(8)
C31 Ni2 C30 39.87(9)
C31 Ni2 C33 64.28(8)
C31 Ni2 C34 64.64(8)
C33 Ni2 P2 164.77(6)
C33 Ni2 C32 38.16(8)
C33 Ni2 C34 37.88(8)
C34 Ni2 P2 132.21(6)
Ni2 P2 P3 109.46(3)
P4 P2 Ni2 103.64(3)
P4 P2 P3 58.46(2)
Ni1 P1 P3 105.19(3)
Ni1 P1 P4 108.89(3)
P4 P1 P3 58.36(2)
P1 P3 P2 82.17(3)
P4 P3 P2 60.17(2)
P4 P3 P1 60.81(2)
P2 P4 P1 82.77(3)
P3 P4 P2 61.37(2)
P3 P4 P1 60.84(2)
C1 N2 C18 126.78(16)
C1 N2 C3 111.65(17)
C3 N2 C18 121.56(17)
C27 N3 C35 124.52(17)
C27 N3 C28 111.51(18)
C28 N3 C35 123.27(17)
C1 N1 C9 126.39(17)
C1 N1 C2 111.37(17)
C2 N1 C9 122.19(17)
C27 N4 C44 125.95(17)
C27 N4 C29 111.49(18)
C29 N4 C44 122.42(18)
C40 C35 N3 117.65(19)
C36 C35 N3 119.80(19)
C36 C35 C40 122.6(2)
C35 C40 C39 117.38(19)
C35 C40 C43 121.11(19)
C39 C40 C43 121.50(19)
Ni2 C32 H32 126.5
C31 C32 Ni2 68.17(12)
C31 C32 H32 126.4
C31 C32 C33 107.21(18)
C33 C32 Ni2 70.46(11)
C33 C32 H32 126.4
C23 C18 N2 118.58(18)
C19 C18 N2 119.02(18)
C19 C18 C23 122.13(19)
N2 C1 Ni1 129.89(15)
N2 C1 N1 103.12(16)
N1 C1 Ni1 126.75(15)
C18 C23 C26 120.99(19)
C22 C23 C18 117.7(2)
C22 C23 C26 121.2(2)
N3 C27 Ni2 126.08(15)
N4 C27 Ni2 130.64(15)
N4 C27 N3 103.23(17)
C18 C19 C20 117.7(2)
C18 C19 C24 121.75(19)
C20 C19 C24 120.52(19)
Ni2 C30 H30 121.7
C31 C30 Ni2 69.92(12)
C31 C30 H30 125.9
C34 C30 Ni2 74.22(12)
C34 C30 H30 125.9
C34 C30 C31 108.21(19)
Ni2 C31 H31 121.9
C32 C31 Ni2 73.60(12)
C32 C31 C30 107.95(18)
C32 C31 H31 126.0
C30 C31 Ni2 70.20(12)
C30 C31 H31 126.0
C10 C9 N1 119.68(19)
C10 C9 C14 122.0(2)
C14 C9 N1 118.32(19)
C9 C10 C15 121.0(2)
C11 C10 C9 117.6(2)
C11 C10 C15 121.4(2)
C19 C20 H20 118.9
C21 C20 C19 122.1(2)
C21 C20 H20 118.9
Ni2 C33 H33 122.7
C32 C33 Ni2 71.38(11)
C32 C33 H33 125.5
C34 C33 Ni2 72.12(11)
C34 C33 C32 109.09(19)
C34 C33 H33 125.5
C39 C38 C42 120.7(2)
C37 C38 C39 118.4(2)
C37 C38 C42 120.8(2)
Ni2 C34 H34 127.4
C30 C34 Ni2 67.85(12)
C30 C34 C33 107.34(19)
C30 C34 H34 126.3
C33 C34 Ni2 70.00(11)
C33 C34 H34 126.3
C49 C44 N4 118.06(18)
C45 C44 N4 119.64(19)
C45 C44 C49 122.3(2)
C9 C14 C17 121.3(2)
C13 C14 C9 117.8(2)
C13 C14 C17 120.8(2)
N1 C2 H2 126.4
C3 C2 N1 107.13(19)
C3 C2 H2 126.4
C14 C13 H13 118.9
C12 C13 C14 122.3(2)
C12 C13 H13 118.9
C44 C49 C52 121.5(2)
C48 C49 C44 117.5(2)
C48 C49 C52 121.0(2)
C40 C39 H39 119.0
C38 C39 C40 122.0(2)
C38 C39 H39 119.0
C23 C22 H22 119.1
C21 C22 C23 121.9(2)
C21 C22 H22 119.1
C44 C45 C46 117.8(2)
C44 C45 C50 122.6(2)
C46 C45 C50 119.6(2)
C20 C21 C22 118.4(2)
C20 C21 C25 120.8(2)
C22 C21 C25 120.8(2)
C10 C11 H11 118.8
C10 C11 C12 122.5(2)
C12 C11 H11 118.8
N2 C3 H3 126.6
C2 C3 N2 106.72(19)
C2 C3 H3 126.6
N4 C29 H29 126.6
C28 C29 N4 106.78(19)
C28 C29 H29 126.6
C13 C12 C11 117.8(2)
C13 C12 C16 120.8(2)
C11 C12 C16 121.4(2)
C23 C26 H26A 109.5
C23 C26 H26B 109.5
C23 C26 H26C 109.5
H26A C26 H26B 109.5
H26A C26 H26C 109.5
H26B C26 H26C 109.5
N3 C28 H28 126.5
C29 C28 N3 106.99(19)
C29 C28 H28 126.5
C40 C43 H43A 109.5
C40 C43 H43B 109.5
C40 C43 H43C 109.5
H43A C43 H43B 109.5
H43A C43 H43C 109.5
H43B C43 H43C 109.5
Ni1 C6 H6 126.2
C5 C6 Ni1 68.02(13)
C5 C6 H6 126.7
C5 C6 C7 106.6(2)
C7 C6 Ni1 70.63(13)
C7 C6 H6 126.7
C49 C52 H52A 109.5
C49 C52 H52B 109.5
C49 C52 H52C 109.5
H52A C52 H52B 109.5
H52A C52 H52C 109.5
H52B C52 H52C 109.5
C48 C47 C46 118.5(2)
C48 C47 C51 121.0(2)
C46 C47 C51 120.5(2)
C14 C17 H17A 109.5
C14 C17 H17B 109.5
C14 C17 H17C 109.5
H17A C17 H17B 109.5
H17A C17 H17C 109.5
H17B C17 H17C 109.5
Ni1 C5 H5 120.4
C6 C5 Ni1 73.51(13)
C6 C5 H5 125.7
C6 C5 C4 108.5(2)
C4 C5 Ni1 72.13(12)
C4 C5 H5 125.7
C49 C48 H48 119.0
C47 C48 C49 122.0(2)
C47 C48 H48 119.0
C35 C36 C37 117.9(2)
C35 C36 C41 120.4(2)
C37 C36 C41 121.7(2)
C19 C24 H24A 109.5
C19 C24 H24B 109.5
C19 C24 H24C 109.5
H24A C24 H24B 109.5
H24A C24 H24C 109.5
H24B C24 H24C 109.5
C45 C46 H46 119.1
C47 C46 C45 121.9(2)
C47 C46 H46 119.1
Ni1 C7 H7 122.5
C6 C7 Ni1 71.11(13)
C6 C7 H7 125.5
C8 C7 Ni1 72.53(14)
C8 C7 C6 109.0(2)
C8 C7 H7 125.5
Ni1 C4 H4 123.6
C5 C4 Ni1 68.45(12)
C5 C4 H4 126.0
C8 C4 Ni1 73.47(13)
C8 C4 C5 107.9(2)
C8 C4 H4 126.0
C38 C37 C36 121.6(2)
C38 C37 H37 119.2
C36 C37 H37 119.2
Ni1 C8 H8 126.7
C7 C8 Ni1 69.60(13)
C7 C8 H8 126.1
C4 C8 Ni1 69.21(13)
C4 C8 C7 107.8(2)
C4 C8 H8 126.1
C45 C50 H50A 109.5
C45 C50 H50B 109.5
C45 C50 H50C 109.5
H50A C50 H50B 109.5
H50A C50 H50C 109.5
H50B C50 H50C 109.5
C10 C15 H15A 109.5
C10 C15 H15B 109.5
C10 C15 H15C 109.5
H15A C15 H15B 109.5
H15A C15 H15C 109.5
H15B C15 H15C 109.5
C21 C25 H25A 109.5
C21 C25 H25B 109.5
C21 C25 H25C 109.5
H25A C25 H25B 109.5
H25A C25 H25C 109.5
H25B C25 H25C 109.5
C36 C41 H41A 109.5
C36 C41 H41B 109.5
C36 C41 H41C 109.5
H41A C41 H41B 109.5
H41A C41 H41C 109.5
H41B C41 H41C 109.5
C38 C42 H42A 109.5
C38 C42 H42B 109.5
C38 C42 H42C 109.5
H42A C42 H42B 109.5
H42A C42 H42C 109.5
H42B C42 H42C 109.5
C12 C16 H16A 109.5
C12 C16 H16B 109.5
C12 C16 H16C 109.5
H16A C16 H16B 109.5
H16A C16 H16C 109.5
H16B C16 H16C 109.5
C47 C51 H51A 109.5
C47 C51 H51B 109.5
C47 C51 H51C 109.5
H51A C51 H51B 109.5
H51A C51 H51C 109.5
H51B C51 H51C 109.5
H1BA C1B H1BB 109.5
H1BA C1B H1BC 109.5
H1BB C1B H1BC 109.5
C1C C1B H1BA 109.5
C1C C1B H1BB 109.5
C1C C1B H1BC 109.5
C1C C1H H1H 120.0
C1C C1H C1G 120.0
C1G C1H H1H 120.0
C1H C1C C1B 117.3(6)
C1H C1C C1D 120.0
C1D C1C C1B 122.6(6)
C1C C1D H1D 120.0
C1E C1D C1C 120.0
C1E C1D H1D 120.0
C1D C1E H1E 120.0
C1D C1E C1F 120.0
C1F C1E H1E 120.0
C1E C1F H1F 120.0
C1G C1F C1E 120.0
C1G C1F H1F 120.0
C1H C1G H1G 120.0
C1F C1G C1H 120.0
C1F C1G H1G 120.0
C1I C1A C1N 119.3(3)
C1L C1A C1I 116.8(3)
C1L C1A C1N 123.8(3)
C1A C1I H1I 120.3
C1J C1I C1A 119.5(3)
C1J C1I H1I 120.3
C1I C1J H1J 119.6
C1I C1J C1K 120.7(3)
C1K C1J H1J 119.6
C1J C1K H1K 119.9
C1J C1K C1M 120.2(3)
C1M C1K H1K 119.9
C1A C1L H1L 117.9
C1A C1L C1M 124.2(3)
C1M C1L H1L 117.9
C1K C1M H1M 120.7
C1L C1M C1K 118.5(3)
C1L C1M H1M 120.7
C1A C1N H1NA 109.5
C1A C1N H1NB 109.5
C1A C1N H1NC 109.5
H1NA C1N H1NB 109.5
H1NA C1N H1NC 109.5
H1NB C1N H1NC 109.5

loop_
_geom_bond_atom_site_label_1
_geom_bond_atom_site_label_2
_geom_bond_distance
Ni1 P1 2.2207(6)
Ni1 C1 1.880(2)
Ni1 C6 2.166(2)
Ni1 C5 2.095(2)
Ni1 C7 2.160(2)
Ni1 C4 2.143(2)
Ni1 C8 2.198(2)
Ni2 P2 2.2178(6)
Ni2 C32 2.181(2)
Ni2 C27 1.892(2)
Ni2 C30 2.114(2)
Ni2 C31 2.111(2)
Ni2 C33 2.169(2)
Ni2 C34 2.197(2)
P2 P3 2.2327(8)
P2 P4 2.2068(8)
P1 P3 2.2239(7)
P1 P4 2.2233(7)
P3 P4 2.1681(8)
N2 C18 1.440(3)
N2 C1 1.369(3)
N2 C3 1.391(3)
N3 C35 1.438(3)
N3 C27 1.370(3)
N3 C28 1.384(3)
N1 C1 1.371(3)
N1 C9 1.435(3)
N1 C2 1.390(3)
N4 C27 1.365(3)
N4 C44 1.440(3)
N4 C29 1.390(3)
C35 C40 1.394(3)
C35 C36 1.392(3)
C40 C39 1.394(3)
C40 C43 1.506(3)
C32 H32 0.9300
C32 C31 1.407(3)
C32 C33 1.422(3)
C18 C23 1.400(3)
C18 C19 1.394(3)
C23 C22 1.395(3)
C23 C26 1.498(3)
C19 C20 1.394(3)
C19 C24 1.508(3)
C30 H30 0.9300
C30 C31 1.441(3)
C30 C34 1.403(3)
C31 H31 0.9300
C9 C10 1.395(3)
C9 C14 1.395(3)
C10 C11 1.387(3)
C10 C15 1.503(3)
C20 H20 0.9300
C20 C21 1.388(3)
C33 H33 0.9300
C33 C34 1.417(3)
C38 C39 1.393(3)
C38 C37 1.391(3)
C38 C42 1.511(3)
C34 H34 0.9300
C44 C49 1.402(3)
C44 C45 1.391(3)
C14 C13 1.390(3)
C14 C17 1.510(3)
C2 H2 0.9300
C2 C3 1.337(3)
C13 H13 0.9300
C13 C12 1.386(3)
C49 C52 1.503(3)
C49 C48 1.391(3)
C39 H39 0.9300
C22 H22 0.9300
C22 C21 1.391(3)
C45 C46 1.391(3)
C45 C50 1.512(3)
C21 C25 1.513(3)
C11 H11 0.9300
C11 C12 1.392(3)
C3 H3 0.9300
C29 H29 0.9300
C29 C28 1.338(3)
C12 C16 1.504(3)
C26 H26A 0.9600
C26 H26B 0.9600
C26 H26C 0.9600
C28 H28 0.9300
C43 H43A 0.9600
C43 H43B 0.9600
C43 H43C 0.9600
C6 H6 0.9300
C6 C5 1.405(4)
C6 C7 1.418(4)
C52 H52A 0.9600
C52 H52B 0.9600
C52 H52C 0.9600
C47 C48 1.388(3)
C47 C46 1.390(3)
C47 C51 1.505(3)
C17 H17A 0.9600
C17 H17B 0.9600
C17 H17C 0.9600
C5 H5 0.9300
C5 C4 1.430(4)
C48 H48 0.9300
C36 C37 1.393(3)
C36 C41 1.504(3)
C24 H24A 0.9600
C24 H24B 0.9600
C24 H24C 0.9600
C46 H46 0.9300
C7 H7 0.9300
C7 C8 1.414(4)
C4 H4 0.9300
C4 C8 1.390(4)
C37 H37 0.9300
C8 H8 0.9300
C50 H50A 0.9600
C50 H50B 0.9600
C50 H50C 0.9600
C15 H15A 0.9600
C15 H15B 0.9600
C15 H15C 0.9600
C25 H25A 0.9600
C25 H25B 0.9600
C25 H25C 0.9600
C41 H41A 0.9600
C41 H41B 0.9600
C41 H41C 0.9600
C42 H42A 0.9600
C42 H42B 0.9600
C42 H42C 0.9600
C16 H16A 0.9600
C16 H16B 0.9600
C16 H16C 0.9600
C51 H51A 0.9600
C51 H51B 0.9600
C51 H51C 0.9600
C1B H1BA 0.9600
C1B H1BB 0.9600
C1B H1BC 0.9600
C1B C1C 1.484(10)
C1H H1H 0.9300
C1H C1C 1.3900
C1H C1G 1.3900
C1C C1D 1.3900
C1D H1D 0.9300
C1D C1E 1.3900
C1E H1E 0.9300
C1E C1F 1.3900
C1F H1F 0.9300
C1F C1G 1.3900
C1G H1G 0.9300
C1A C1I 1.440(4)
C1A C1L 1.359(4)
C1A C1N 1.479(5)
C1I H1I 0.9300
C1I C1J 1.373(5)
C1J H1J 0.9300
C1J C1K 1.381(5)
C1K H1K 0.9300
C1K C1M 1.384(5)
C1L H1L 0.9300
C1L C1M 1.361(5)
C1M H1M 0.9300
C1N H1NA 0.9600
C1N H1NB 0.9600
C1N H1NC 0.9600

loop_
_geom_torsion_atom_site_label_1
_geom_torsion_atom_site_label_2
_geom_torsion_atom_site_label_3
_geom_torsion_atom_site_label_4
_geom_torsion
Ni1 C6 C5 C4 -64.09(15)
Ni1 C6 C7 C8 63.07(16)
Ni1 C5 C4 C8 -63.31(16)
Ni1 C7 C8 C4 58.85(16)
Ni1 C4 C8 C7 -59.09(16)
Ni2 C32 C31 C30 -62.19(14)
Ni2 C32 C33 C34 62.64(14)
Ni2 C30 C31 C32 64.39(14)
Ni2 C30 C34 C33 -59.07(15)
Ni2 C33 C34 C30 57.72(14)
P2 Ni2 C27 N3 -121.90(16)
P2 Ni2 C27 N4 55.32(18)
P1 Ni1 C1 N2 -62.35(18)
P1 Ni1 C1 N1 124.24(17)
N2 C18 C23 C22 -176.77(18)
N2 C18 C23 C26 0.2(3)
N2 C18 C19 C20 177.04(17)
N2 C18 C19 C24 -0.8(3)
N3 C35 C40 C39 177.53(18)
N3 C35 C40 C43 -1.7(3)
N3 C35 C36 C37 -178.01(19)
N3 C35 C36 C41 1.4(3)
N1 C9 C10 C11 179.99(18)
N1 C9 C10 C15 -1.1(3)
N1 C9 C14 C13 178.52(18)
N1 C9 C14 C17 -1.4(3)
N1 C2 C3 N2 0.1(3)
N4 C44 C49 C52 3.0(3)
N4 C44 C49 C48 -179.08(19)
N4 C44 C45 C46 179.36(19)
N4 C44 C45 C50 0.0(3)
N4 C29 C28 N3 -0.1(2)
C35 N3 C27 Ni2 -12.0(3)
C35 N3 C27 N4 170.20(18)
C35 N3 C28 C29 -170.43(19)
C35 C40 C39 C38 1.1(3)
C35 C36 C37 C38 0.0(3)
C40 C35 C36 C37 2.1(3)
C40 C35 C36 C41 -178.5(2)
C32 Ni2 C27 N3 18.6(2)
C32 Ni2 C27 N4 -164.18(17)
C32 C33 C34 Ni2 -62.17(14)
C32 C33 C34 C30 -4.5(2)
C18 N2 C1 Ni1 5.2(3)
C18 N2 C1 N1 179.78(18)
C18 N2 C3 C2 -179.5(2)
C18 C23 C22 C21 0.8(3)
C18 C19 C20 C21 -1.4(3)
C1 N2 C18 C23 -81.8(3)
C1 N2 C18 C19 104.0(2)
C1 N2 C3 C2 -0.9(3)
C1 N1 C9 C10 -77.1(3)
C1 N1 C9 C14 104.4(2)
C1 N1 C2 C3 0.6(3)
C23 C18 C19 C20 3.1(3)
C23 C18 C19 C24 -174.77(19)
C23 C22 C21 C20 0.9(3)
C23 C22 C21 C25 179.9(2)
C27 N3 C35 C40 -90.5(2)
C27 N3 C35 C36 89.6(3)
C27 N3 C28 C29 0.3(2)
C27 N4 C44 C49 70.0(3)
C27 N4 C44 C45 -112.0(2)
C27 N4 C29 C28 -0.2(3)
C19 C18 C23 C22 -2.8(3)
C19 C18 C23 C26 174.20(19)
C19 C20 C21 C22 -0.6(3)
C19 C20 C21 C25 -179.6(2)
C30 Ni2 C27 N3 110.7(3)
C30 Ni2 C27 N4 -72.1(3)
C31 Ni2 C27 N3 -5.3(3)
C31 Ni2 C27 N4 171.94(16)
C31 C32 C33 Ni2 -58.47(14)
C31 C32 C33 C34 4.2(2)
C31 C30 C34 Ni2 62.06(14)
C31 C30 C34 C33 3.0(2)
C9 N1 C1 Ni1 -3.8(3)
C9 N1 C1 N2 -178.64(18)
C9 N1 C2 C3 178.3(2)
C9 C10 C11 C12 2.2(3)
C9 C14 C13 C12 1.0(3)
C10 C9 C14 C13 0.0(3)
C10 C9 C14 C17 -179.9(2)
C10 C11 C12 C13 -1.3(3)
C10 C11 C12 C16 177.0(2)
C33 Ni2 C27 N3 57.49(18)
C33 Ni2 C27 N4 -125.29(18)
C33 C32 C31 Ni2 59.92(14)
C33 C32 C31 C30 -2.3(2)
C34 Ni2 C27 N3 94.05(18)
C34 Ni2 C27 N4 -88.7(2)
C34 C30 C31 Ni2 -64.84(15)
C34 C30 C31 C32 -0.4(2)
C44 N4 C27 Ni2 6.8(3)
C44 N4 C27 N3 -175.51(18)
C44 N4 C29 C28 175.84(19)
C44 C49 C48 C47 -0.9(3)
C44 C45 C46 C47 0.4(3)
C14 C9 C10 C11 -1.5(3)
C14 C9 C10 C15 177.4(2)
C14 C13 C12 C11 -0.3(3)
C14 C13 C12 C16 -178.7(2)
C2 N1 C1 Ni1 173.72(16)
C2 N1 C1 N2 -1.1(2)
C2 N1 C9 C10 105.6(2)
C2 N1 C9 C14 -72.9(3)
C49 C44 C45 C46 -2.7(3)
C49 C44 C45 C50 177.9(2)
C39 C38 C37 C36 -1.4(3)
C45 C44 C49 C52 -174.9(2)
C45 C44 C49 C48 2.9(3)
C3 N2 C18 C23 96.6(2)
C3 N2 C18 C19 -77.5(3)
C3 N2 C1 Ni1 -173.39(16)
C3 N2 C1 N1 1.2(2)
C29 N4 C27 Ni2 -177.33(16)
C29 N4 C27 N3 0.4(2)
C29 N4 C44 C49 -105.4(2)
C29 N4 C44 C45 72.6(3)
C26 C23 C22 C21 -176.2(2)
C28 N3 C35 C40 79.0(3)
C28 N3 C35 C36 -100.9(3)
C28 N3 C27 Ni2 177.43(15)
C28 N3 C27 N4 -0.4(2)
C43 C40 C39 C38 -179.7(2)
C6 Ni1 C1 N2 77.3(2)
C6 Ni1 C1 N1 -96.1(2)
C6 C5 C4 Ni1 65.00(15)
C6 C5 C4 C8 1.7(3)
C6 C7 C8 Ni1 -62.17(16)
C6 C7 C8 C4 -3.3(3)
C52 C49 C48 C47 177.0(2)
C17 C14 C13 C12 -179.1(2)
C5 Ni1 C1 N2 76.3(4)
C5 Ni1 C1 N1 -97.2(3)
C5 C6 C7 Ni1 -58.76(15)
C5 C6 C7 C8 4.3(3)
C5 C4 C8 Ni1 60.09(15)
C5 C4 C8 C7 1.0(3)
C48 C47 C46 C45 1.5(3)
C36 C35 C40 C39 -2.6(3)
C36 C35 C40 C43 178.2(2)
C24 C19 C20 C21 176.5(2)
C46 C47 C48 C49 -1.3(3)
C7 Ni1 C1 N2 111.5(2)
C7 Ni1 C1 N1 -61.9(2)
C7 C6 C5 Ni1 60.43(16)
C7 C6 C5 C4 -3.7(2)
C4 Ni1 C1 N2 172.13(17)
C4 Ni1 C1 N1 -1.3(3)
C37 C38 C39 C40 0.8(3)
C8 Ni1 C1 N2 149.86(19)
C8 Ni1 C1 N1 -23.5(2)
C50 C45 C46 C47 179.8(2)
C15 C10 C11 C12 -176.8(2)
C41 C36 C37 C38 -179.5(2)
C42 C38 C39 C40 -178.7(2)
C42 C38 C37 C36 178.2(2)
C51 C47 C48 C49 179.3(2)
C51 C47 C46 C45 -179.1(2)
C1B C1C C1D C1E -179.2(10)
C1H C1C C1D C1E 0.0
C1C C1H C1G C1F 0.0
C1C C1D C1E C1F 0.0
C1D C1E C1F C1G 0.0
C1E C1F C1G C1H 0.0
C1G C1H C1C C1B 179.2(9)
C1G C1H C1C C1D 0.0
C1A C1I C1J C1K -1.4(4)
C1A C1L C1M C1K -1.3(5)
C1I C1A C1L C1M 1.0(4)
C1I C1J C1K C1M 1.1(5)
C1J C1K C1M C1L 0.3(5)
C1L C1A C1I C1J 0.4(4)
C1N C1A C1I C1J -177.0(3)
C1N C1A C1L C1M 178.3(3)
